data_4122522
loop_
_publ_author_name
'Zhao, Xiang'
'Wong, Matthew'
'Mao, Chengyu'
'Trieu, Thuong Xinh'
'Zhang, Jian'
'Feng, Pingyun'
'Bu, Xianhui'

_publ_section_title
;
 Size-selective crystallization of homochiral camphorate metal-organic
 frameworks for lanthanide separation.
;
_journal_issue 36
_journal_name_full 'Journal of the American Chemical Society'
_journal_page_first 12572
_journal_page_last 12575
_journal_paper_doi 10.1021/ja5067306
_journal_volume 136
_journal_year 2014
_chemical_absolute_configuration rm
_chemical_formula_sum 'C11 H15 Ho O6'
_chemical_formula_weight 408.16
_chemical_name_systematic
; 
 ? 
;
_space_group_IT_number 19
_symmetry_cell_setting orthorhombic
_symmetry_space_group_name_Hall 'P 2ac 2ab'
_symmetry_space_group_name_H-M 'P 21 21 21'
_atom_sites_solution_hydrogens geom
_atom_sites_solution_primary direct
_atom_sites_solution_secondary difmap
_audit_creation_method SHELXL-97
_cell_angle_alpha 90.00
_cell_angle_beta 90.00
_cell_angle_gamma 90.00
_cell_formula_units_Z 4
_cell_length_a 8.16080(10)
_cell_length_b 10.91910(10)
_cell_length_c 14.7591(2)
_cell_measurement_temperature 173(2)
_cell_volume 1315.16(3)
_computing_structure_refinement 'SHELXL-97 (Sheldrick, 1997)'
_computing_structure_solution 'SHELXS-97 (Sheldrick, 1990)'
_diffrn_ambient_temperature 173(2)
_diffrn_measured_fraction_theta_full 0.955
_diffrn_measured_fraction_theta_max 0.955
_diffrn_radiation_monochromator graphite
_diffrn_radiation_source 'fine-focus sealed tube'
_diffrn_radiation_type MoK\a
_diffrn_radiation_wavelength 0.71073
_diffrn_reflns_av_R_equivalents 0.0258
_diffrn_reflns_av_sigmaI/netI 0.0292
_diffrn_reflns_limit_h_max 10
_diffrn_reflns_limit_h_min -11
_diffrn_reflns_limit_k_max 13
_diffrn_reflns_limit_k_min -14
_diffrn_reflns_limit_l_max 20
_diffrn_reflns_limit_l_min -16
_diffrn_reflns_number 13888
_diffrn_reflns_theta_full 29.32
_diffrn_reflns_theta_max 29.32
_diffrn_reflns_theta_min 2.32
_exptl_absorpt_coefficient_mu 6.031
_exptl_absorpt_correction_T_max 0.7459
_exptl_absorpt_correction_T_min 0.5457
_exptl_absorpt_correction_type multi-scan
_exptl_absorpt_process_details 'SADABS 2012/1'
_exptl_crystal_colour yellow
_exptl_crystal_density_diffrn 2.061
_exptl_crystal_density_method 'not measured'
_exptl_crystal_description prism
_exptl_crystal_F_000 784
_exptl_crystal_size_max 0.073
_exptl_crystal_size_mid 0.070
_exptl_crystal_size_min 0.067
_refine_diff_density_max 1.511
_refine_diff_density_min -0.859
_refine_diff_density_rms 0.131
_refine_ls_abs_structure_details 'Flack H D (1983), Acta Cryst. A39, 876-881'
_refine_ls_abs_structure_Flack 0.02(2)
_refine_ls_extinction_method none
_refine_ls_goodness_of_fit_ref 1.050
_refine_ls_hydrogen_treatment constr
_refine_ls_matrix_type full
_refine_ls_number_parameters 163
_refine_ls_number_reflns 3367
_refine_ls_number_restraints 0
_refine_ls_restrained_S_all 1.050
_refine_ls_R_factor_all 0.0318
_refine_ls_R_factor_gt 0.0276
_refine_ls_shift/su_max 0.020
_refine_ls_shift/su_mean 0.001
_refine_ls_structure_factor_coef Fsqd
_refine_ls_weighting_details 'calc w=1/[\s^2^(Fo^2^)+(0.0239P)^2^+4.0179P] where P=(Fo^2^+2Fc^2^)/3'
_refine_ls_weighting_scheme calc
_refine_ls_wR_factor_gt 0.0629
_refine_ls_wR_factor_ref 0.0645
_reflns_number_gt 3071
_reflns_number_total 3367
_reflns_threshold_expression >2sigma(I)
_cod_data_source_file ja5067306_si_002.cif
_cod_data_source_block CPM-29-Ho
_cod_depositor_comments
;
The following automatic conversions were performed:

'_symmetry_cell_setting' value 'Orthorhombic' changed to
'orthorhombic' according to
/home/saulius/struct/COD-crude-data--automatic-downloads/rss-feeds/ACS/lib/dictionaries/cif_core.dic
dictionary named 'cif_core.dic' version 2.4.2 from 2011-04-26.

Automatic conversion script
Id: cif_fix_values 2281 2013-09-26 08:29:07Z andrius 

 Adding full bibliography for 4122510--4122534.cif.
;
_cod_database_code 4122522

loop_
_symmetry_equiv_pos_as_xyz
'x, y, z'
'-x+1/2, -y, z+1/2'
'-x, y+1/2, -z+1/2'
'x+1/2, -y+1/2, -z'

loop_
_atom_site_label
_atom_site_type_symbol
_atom_site_fract_x
_atom_site_fract_y
_atom_site_fract_z
_atom_site_U_iso_or_equiv
_atom_site_adp_type
_atom_site_occupancy
_atom_site_symmetry_multiplicity
_atom_site_calc_flag
_atom_site_refinement_flags
Ho1 Ho -0.07441(2) 0.295382(18) 1.001781(18) 0.02048(7) Uani 1 1 d .
O4 O 0.0537(6) 0.2921(5) 0.8684(3) 0.0428(11) Uani 1 1 d .
O5 O -0.1997(6) 0.4820(4) 0.9451(4) 0.0542(14) Uani 1 1 d .
C7 C 0.1777(7) 0.2584(5) 0.8256(4) 0.0281(12) Uani 1 1 d .
C3 C 0.1767(7) 0.2717(5) 0.7227(4) 0.0267(12) Uani 1 1 d .
H3A H 0.2301 0.1974 0.6999 0.032 Uiso 1 1 calc R
O3 O 0.3034(5) 0.2146(5) 0.8631(3) 0.0412(10) Uani 1 1 d .
C4 C 0.0131(14) 0.2712(16) 0.6820(6) 0.144(8) Uani 1 1 d .
H4A H -0.0722 0.2775 0.7275 0.173 Uiso 1 1 calc R
H4B H -0.0050 0.1985 0.6455 0.173 Uiso 1 1 calc R
C2 C 0.2860(10) 0.3781(8) 0.6904(5) 0.0536(19) Uani 1 1 d .
C10 C 0.4547(18) 0.3249(18) 0.6847(8) 0.176(9) Uani 1 1 d .
H10A H 0.5305 0.3872 0.6659 0.264 Uiso 1 1 calc R
H10B H 0.4555 0.2592 0.6414 0.264 Uiso 1 1 calc R
H10C H 0.4864 0.2941 0.7430 0.264 Uiso 1 1 calc R
C9 C 0.2679(14) 0.4870(8) 0.7507(5) 0.047(2) Uani 1 1 d .
H9A H 0.3366 0.5521 0.7290 0.071 Uiso 1 1 calc R
H9B H 0.2999 0.4655 0.8113 0.071 Uiso 1 1 calc R
H9C H 0.1558 0.5135 0.7507 0.071 Uiso 1 1 calc R
C5 C 0.0238(10) 0.3967(9) 0.6185(6) 0.063(2) Uani 1 1 d .
H5A H -0.0427 0.3885 0.5643 0.076 Uiso 1 1 calc R
H5B H -0.0123 0.4682 0.6521 0.076 Uiso 1 1 calc R
O1 O 0.4069(5) 0.5582(4) 0.5537(3) 0.0388(10) Uani 1 1 d .
C1 C 0.2097(7) 0.4062(5) 0.5941(3) 0.0261(11) Uani 1 1 d .
C6 C 0.2583(7) 0.5324(5) 0.5579(4) 0.0287(12) Uani 1 1 d .
C8 C 0.2642(15) 0.3142(8) 0.5263(6) 0.087(3) Uani 1 1 d .
H8A H 0.3795 0.3238 0.5153 0.130 Uiso 1 1 calc R
H8B H 0.2051 0.3261 0.4707 0.130 Uiso 1 1 calc R
H8C H 0.2433 0.2334 0.5490 0.130 Uiso 1 1 calc R
O2 O 0.1459(5) 0.6004(4) 0.5292(3) 0.0419(12) Uani 1 1 d .
C11 C -0.3336(8) 0.4321(6) 0.9274(5) 0.0399(15) Uani 1 1 d .
H11A H -0.4189 0.4783 0.9034 0.048 Uiso 1 1 calc R
O6 O -0.3539(5) 0.3186(4) 0.9421(3) 0.0301(9) Uani 1 1 d .

loop_
_atom_site_aniso_label
_atom_site_aniso_U_11
_atom_site_aniso_U_22
_atom_site_aniso_U_33
_atom_site_aniso_U_23
_atom_site_aniso_U_13
_atom_site_aniso_U_12
Ho1 0.01504(10) 0.02335(10) 0.02305(10) -0.00155(18) 0.00141(16) -0.00091(7)
O4 0.043(3) 0.058(3) 0.027(2) 0.008(2) 0.0113(18) 0.010(2)
O5 0.035(3) 0.030(2) 0.098(4) 0.012(2) -0.007(3) -0.002(2)
C7 0.034(3) 0.030(3) 0.020(2) 0.004(2) -0.001(2) -0.002(2)
C3 0.032(3) 0.028(3) 0.020(2) 0.004(2) 0.000(2) -0.002(2)
O3 0.040(3) 0.057(3) 0.026(2) 0.007(2) -0.0058(17) 0.002(2)
C4 0.085(7) 0.31(2) 0.032(4) 0.013(8) -0.001(4) -0.124(12)
C2 0.061(5) 0.061(5) 0.039(4) 0.016(3) -0.009(3) -0.011(4)
C10 0.162(14) 0.29(2) 0.076(8) 0.056(11) 0.021(8) 0.177(15)
C9 0.076(6) 0.030(4) 0.037(3) -0.008(3) 0.002(3) -0.016(4)
C5 0.054(5) 0.074(6) 0.062(5) 0.018(5) -0.012(4) -0.016(5)
O1 0.026(2) 0.035(2) 0.056(3) 0.015(2) 0.0019(19) -0.0077(18)
C1 0.032(3) 0.025(3) 0.021(2) 0.006(2) -0.001(2) -0.002(2)
C6 0.031(3) 0.027(3) 0.029(3) 0.005(2) -0.001(2) -0.001(2)
C8 0.133(9) 0.050(5) 0.077(6) -0.001(4) 0.042(6) -0.005(5)
O2 0.031(2) 0.031(2) 0.064(3) 0.017(2) -0.0108(19) -0.0014(18)
C11 0.028(3) 0.038(4) 0.054(4) 0.011(3) -0.004(3) 0.008(3)
O6 0.0185(19) 0.030(2) 0.042(2) 0.0075(17) -0.0007(17) 0.0008(16)

loop_
_atom_type_symbol
_atom_type_description
_atom_type_scat_dispersion_real
_atom_type_scat_dispersion_imag
_atom_type_scat_source
C C 0.0033 0.0016 'International Tables Vol C Tables 4.2.6.8 and 6.1.1.4'
H H 0.0000 0.0000 'International Tables Vol C Tables 4.2.6.8 and 6.1.1.4'
O O 0.0106 0.0060 'International Tables Vol C Tables 4.2.6.8 and 6.1.1.4'
Ho Ho -0.2175 4.6783 'International Tables Vol C Tables 4.2.6.8 and 6.1.1.4'

loop_
_geom_angle_atom_site_label_1
_geom_angle_atom_site_label_2
_geom_angle_atom_site_label_3
_geom_angle
_geom_angle_site_symmetry_1
_geom_angle_site_symmetry_3
O4 Ho1 O3 176.04(19) . 4_457
O4 Ho1 O1 91.55(18) . 2_565
O3 Ho1 O1 90.09(17) 4_457 2_565
O4 Ho1 O2 85.82(18) . 3_546
O3 Ho1 O2 91.15(18) 4_457 3_546
O1 Ho1 O2 154.42(16) 2_565 3_546
O4 Ho1 O6 86.77(15) . 4_557
O3 Ho1 O6 90.06(15) 4_457 4_557
O1 Ho1 O6 77.82(16) 2_565 4_557
O2 Ho1 O6 76.63(14) 3_546 4_557
O4 Ho1 O5 84.63(19) . .
O3 Ho1 O5 99.25(19) 4_457 .
O1 Ho1 O5 77.04(17) 2_565 .
O2 Ho1 O5 127.83(17) 3_546 .
O6 Ho1 O5 153.15(15) 4_557 .
O4 Ho1 O6 96.90(15) . .
O3 Ho1 O6 84.90(15) 4_457 .
O1 Ho1 O6 127.99(15) 2_565 .
O2 Ho1 O6 77.55(14) 3_546 .
O6 Ho1 O6 153.57(7) 4_557 .
O5 Ho1 O6 53.07(14) . .
O4 Ho1 C11 90.94(19) . .
O3 Ho1 C11 92.22(19) 4_457 .
O1 Ho1 C11 102.34(19) 2_565 .
O2 Ho1 C11 103.14(18) 3_546 .
O6 Ho1 C11 177.71(18) 4_557 .
O5 Ho1 C11 26.28(18) . .
O6 Ho1 C11 26.80(16) . .
C7 O4 Ho1 146.3(4) . .
C11 O5 Ho1 94.3(4) . .
O4 C7 O3 123.3(5) . .
O4 C7 C3 118.2(5) . .
O3 C7 C3 118.5(5) . .
C4 C3 C7 114.4(5) . .
C4 C3 C2 113.8(7) . .
C7 C3 C2 112.1(5) . .
C7 O3 Ho1 140.7(4) . 4_557
C3 C4 C5 100.4(7) . .
C9 C2 C10 115.7(10) . .
C9 C2 C3 111.1(6) . .
C10 C2 C3 104.9(10) . .
C9 C2 C1 110.0(6) . .
C10 C2 C1 112.7(7) . .
C3 C2 C1 101.3(5) . .
C1 C5 C4 103.6(7) . .
C6 O1 Ho1 140.6(4) . 2_564
C8 C1 C6 107.2(5) . .
C8 C1 C5 113.6(7) . .
C6 C1 C5 113.1(5) . .
C8 C1 C2 110.9(6) . .
C6 C1 C2 112.7(5) . .
C5 C1 C2 99.3(5) . .
O1 C6 O2 124.1(5) . .
O1 C6 C1 118.2(5) . .
O2 C6 C1 117.5(5) . .
C6 O2 Ho1 144.8(4) . 3_556
O5 C11 O6 120.3(6) . .
O5 C11 Ho1 59.5(3) . .
O6 C11 Ho1 60.9(3) . .
C11 O6 Ho1 132.9(4) . 4_457
C11 O6 Ho1 92.3(4) . .
Ho1 O6 Ho1 122.13(16) 4_457 .

loop_
_geom_bond_atom_site_label_1
_geom_bond_atom_site_label_2
_geom_bond_distance
_geom_bond_site_symmetry_2
Ho1 O4 2.229(4) .
Ho1 O3 2.233(4) 4_457
Ho1 O1 2.239(4) 2_565
Ho1 O2 2.254(4) 3_546
Ho1 O6 2.340(4) 4_557
Ho1 O5 2.429(5) .
Ho1 O6 2.458(4) .
Ho1 C11 2.812(6) .
O4 C7 1.249(7) .
O5 C11 1.248(8) .
C7 O3 1.260(7) .
C7 C3 1.525(7) .
C3 C4 1.465(12) .
C3 C2 1.540(9) .
O3 Ho1 2.233(4) 4_557
C4 C5 1.663(16) .
C2 C9 1.493(11) .
C2 C10 1.497(14) .
C2 C1 1.582(8) .
C5 C1 1.563(10) .
O1 C6 1.247(7) .
O1 Ho1 2.239(4) 2_564
C1 C8 1.486(10) .
C1 C6 1.530(8) .
C6 O2 1.254(7) .
O2 Ho1 2.254(4) 3_556
C11 O6 1.269(7) .
O6 Ho1 2.340(4) 4_457
